data_7155976
loop_
_publ_author_name
'Grellepois, Fabienne'
'Ben Jamaa, Abdelkhalek'
'Saraiva Rosa, Nathalie'

_publ_section_title
;
 \a-Trifluoromethylated tertiary homoallylic amines: diastereoselective
 synthesis and conversion into \b-aminoesters, \g- and \d-aminoalcohols,
 azetidines and pyrrolidines
;
_journal_name_full 'Organic &amp; Biomolecular Chemistry'
_journal_paper_doi 10.1039/C7OB02506H
_journal_year 2017
_chemical_absolute_configuration ad
_chemical_formula_sum 'C16 H24 F3 N O2 S'
_chemical_formula_weight 351.42
_chemical_name_systematic
;
 ?
;
_space_group_IT_number 4
_symmetry_cell_setting monoclinic
_symmetry_space_group_name_Hall 'P 2yb'
_symmetry_space_group_name_H-M 'P 1 21 1'
_atom_sites_solution_hydrogens geom
_atom_sites_solution_primary direct
_atom_sites_solution_secondary difmap
_audit_creation_method SHELXL-97
_audit_update_record
;
2017-10-03 deposited with the CCDC.
2017-11-01 downloaded from the CCDC.
;
_cell_angle_alpha 90.000(5)
_cell_angle_beta 112.258(5)
_cell_angle_gamma 90.000(5)
_cell_formula_units_Z 2
_cell_length_a 9.212(5)
_cell_length_b 9.456(5)
_cell_length_c 10.583(5)
_cell_measurement_reflns_used 9990
_cell_measurement_temperature 100(2)
_cell_measurement_theta_max 74.50
_cell_measurement_theta_min 4.51
_cell_volume 853.2(8)
_computing_cell_refinement 'Bruker SAINT'
_computing_data_collection 'Bruker APEX2'
_computing_data_reduction 'Bruker SAINT'
_computing_molecular_graphics 'Ortep-3 for Windows (Farrugia, 1997)'
_computing_publication_material 'WinGX publication routines (Farrugia, 1999)'
_computing_structure_refinement 'SHELXL-97 (Sheldrick, 1997)'
_computing_structure_solution 'SIR92 (Giacovazzo et al, 1993)'
_diffrn_ambient_temperature 100(2)
_diffrn_measured_fraction_theta_full 0.999
_diffrn_measured_fraction_theta_max 0.999
_diffrn_measurement_device_type CMOS
_diffrn_measurement_method '\f and \w scans'
_diffrn_radiation_monochromator graphite
_diffrn_radiation_source 'fine-focus sealed tube'
_diffrn_radiation_type CuK\a
_diffrn_radiation_wavelength 1.54178
_diffrn_reflns_av_R_equivalents 0.0293
_diffrn_reflns_av_sigmaI/netI 0.0175
_diffrn_reflns_limit_h_max 11
_diffrn_reflns_limit_h_min -11
_diffrn_reflns_limit_k_max 11
_diffrn_reflns_limit_k_min -11
_diffrn_reflns_limit_l_max 13
_diffrn_reflns_limit_l_min -13
_diffrn_reflns_number 31009
_diffrn_reflns_theta_full 74.51
_diffrn_reflns_theta_max 74.51
_diffrn_reflns_theta_min 4.51
_diffrn_standards_number 0
_exptl_absorpt_coefficient_mu 2.039
_exptl_absorpt_correction_type none
_exptl_crystal_colour colourless
_exptl_crystal_density_diffrn 1.368
_exptl_crystal_density_method 'not measured'
_exptl_crystal_description prismatic
_exptl_crystal_F_000 372
_exptl_crystal_size_max 0.2
_exptl_crystal_size_mid 0.12
_exptl_crystal_size_min 0.12
_refine_diff_density_max 0.212
_refine_diff_density_min -0.184
_refine_diff_density_rms 0.035
_refine_ls_abs_structure_details 'Flack H D (1983), Acta Cryst. A39, 876-881'
_refine_ls_abs_structure_Flack 0.046(9)
_refine_ls_extinction_method none
_refine_ls_goodness_of_fit_ref 0.920
_refine_ls_hydrogen_treatment mixed
_refine_ls_matrix_type full
_refine_ls_number_parameters 224
_refine_ls_number_reflns 3464
_refine_ls_number_restraints 1
_refine_ls_restrained_S_all 0.920
_refine_ls_R_factor_all 0.0206
_refine_ls_R_factor_gt 0.0204
_refine_ls_shift/su_max 0.013
_refine_ls_shift/su_mean 0.002
_refine_ls_structure_factor_coef Fsqd
_refine_ls_weighting_details 'calc w=1/[\s^2^(Fo^2^)+(0.0405P)^2^+0.1597P] where P=(Fo^2^+2Fc^2^)/3'
_refine_ls_weighting_scheme calc
_refine_ls_wR_factor_gt 0.0552
_refine_ls_wR_factor_ref 0.0553
_reflns_number_gt 3424
_reflns_number_total 3464
_reflns_threshold_expression >2sigma(I)
_cod_data_source_file c7ob02506h2.cif
_cod_data_source_block cu_15fg010_0m
_cod_original_sg_symbol_H-M P2(1)
_cod_database_code 7155976

loop_
_symmetry_equiv_pos_as_xyz
'x, y, z'
'-x, y+1/2, -z'

loop_
_atom_site_label
_atom_site_type_symbol
_atom_site_fract_x
_atom_site_fract_y
_atom_site_fract_z
_atom_site_U_iso_or_equiv
_atom_site_adp_type
_atom_site_occupancy
_atom_site_symmetry_multiplicity
_atom_site_calc_flag
_atom_site_refinement_flags
S1 S 0.25904(3) 0.63186(3) 0.32660(2) 0.01653(7) Uani 1 1 d .
F1 F -0.00849(8) 0.75995(9) 0.56445(8) 0.02794(17) Uani 1 1 d .
F2 F 0.17216(9) 0.73353(9) 0.76419(7) 0.02656(17) Uani 1 1 d .
F3 F 0.07044(9) 0.55146(8) 0.63928(8) 0.02459(17) Uani 1 1 d .
O2 O 0.33230(10) 0.49188(10) 0.31979(9) 0.02238(19) Uani 1 1 d .
O1 O 0.72852(11) 0.74453(11) 0.83793(9) 0.02511(19) Uani 1 1 d .
N1 N 0.17736(10) 0.62007(12) 0.44335(10) 0.01709(18) Uani 1 1 d .
C1 C 0.40553(12) 0.63152(14) 0.67952(10) 0.01509(19) Uani 1 1 d .
C8 C 0.53997(12) 0.64229(14) 0.62671(11) 0.0172(2) Uani 1 1 d .
H8A H 0.5293 0.5670 0.5616 0.021 Uiso 1 1 calc R
H8B H 0.5322 0.7317 0.5797 0.021 Uiso 1 1 calc R
C9 C 0.70048(13) 0.63185(16) 0.74248(11) 0.0215(2) Uani 1 1 d .
H9A H 0.7078 0.5426 0.7897 0.026 Uiso 1 1 calc R
H9B H 0.7811 0.6327 0.7044 0.026 Uiso 1 1 calc R
C2 C 0.39536(13) 0.48150(13) 0.72694(12) 0.0168(2) Uani 1 1 d .
C4 C 0.37411(15) 0.22868(14) 0.68784(14) 0.0233(2) Uani 1 1 d .
H4 H 0.3614 0.1523 0.6292 0.028 Uiso 1 1 calc R
C13 C 0.08101(13) 0.64366(14) 0.17015(11) 0.0186(2) Uani 1 1 d .
C10 C 0.24781(13) 0.69423(12) 0.57511(12) 0.0161(2) Uani 1 1 d .
C3 C 0.37750(14) 0.36519(13) 0.64083(13) 0.0197(2) Uani 1 1 d .
H3 H 0.3678 0.3794 0.5510 0.024 Uiso 1 1 calc R
C14 C -0.02876(15) 0.52025(13) 0.15888(13) 0.0227(3) Uani 1 1 d .
H14A H -0.0660 0.5248 0.2321 0.034 Uiso 1 1 calc R
H14B H 0.0266 0.4330 0.1643 0.034 Uiso 1 1 calc R
H14C H -0.1162 0.5250 0.0731 0.034 Uiso 1 1 calc R
C6 C 0.40708(15) 0.31965(16) 0.90817(14) 0.0272(3) Uani 1 1 d .
H6 H 0.4168 0.3046 0.9979 0.033 Uiso 1 1 calc R
C7 C 0.41005(14) 0.45674(14) 0.86126(12) 0.0221(3) Uani 1 1 d .
H7 H 0.4220 0.5327 0.9201 0.027 Uiso 1 1 calc R
C15 C 0.00484(15) 0.78572(14) 0.17636(14) 0.0233(3) Uani 1 1 d .
H15A H -0.0815 0.8022 0.0915 0.035 Uiso 1 1 calc R
H15B H 0.0807 0.8599 0.1919 0.035 Uiso 1 1 calc R
H15C H -0.0326 0.7843 0.2496 0.035 Uiso 1 1 calc R
C12 C 0.26834(15) 0.85171(13) 0.55174(13) 0.0221(2) Uani 1 1 d .
H12A H 0.3413 0.8624 0.5074 0.033 Uiso 1 1 calc R
H12B H 0.3075 0.9000 0.6380 0.033 Uiso 1 1 calc R
H12C H 0.1690 0.8914 0.4952 0.033 Uiso 1 1 calc R
C5 C 0.38958(15) 0.20564(14) 0.82132(15) 0.0262(3) Uani 1 1 d .
H5 H 0.3883 0.1140 0.8527 0.031 Uiso 1 1 calc R
C16 C 0.14243(15) 0.64219(18) 0.05402(12) 0.0260(3) Uani 1 1 d .
H16A H 0.1910 0.5526 0.0528 0.039 Uiso 1 1 calc R
H16B H 0.2180 0.7165 0.0682 0.039 Uiso 1 1 calc R
H16C H 0.0567 0.6566 -0.0316 0.039 Uiso 1 1 calc R
C11 C 0.12020(15) 0.68465(13) 0.63629(13) 0.0204(2) Uani 1 1 d .
H1N H 0.144(2) 0.535(2) 0.4479(18) 0.029(4) Uiso 1 1 d .
H1 H 0.4298(17) 0.6909(15) 0.7544(16) 0.014(3) Uiso 1 1 d .
H1O H 0.713(2) 0.811(2) 0.796(2) 0.038(5) Uiso 1 1 d .

loop_
_atom_site_aniso_label
_atom_site_aniso_U_11
_atom_site_aniso_U_22
_atom_site_aniso_U_33
_atom_site_aniso_U_23
_atom_site_aniso_U_13
_atom_site_aniso_U_12
S1 0.01583(12) 0.01821(12) 0.01491(12) 0.00076(11) 0.00511(9) -0.00014(11)
F1 0.0204(4) 0.0329(4) 0.0310(4) 0.0036(3) 0.0102(3) 0.0088(3)
F2 0.0268(4) 0.0340(4) 0.0217(4) -0.0051(3) 0.0124(3) 0.0037(3)
F3 0.0223(4) 0.0248(4) 0.0301(4) 0.0021(3) 0.0138(3) -0.0023(3)
O2 0.0235(4) 0.0239(4) 0.0187(4) -0.0004(3) 0.0069(3) 0.0053(4)
O1 0.0251(4) 0.0280(5) 0.0176(4) 0.0000(4) 0.0028(4) -0.0059(4)
N1 0.0176(4) 0.0174(5) 0.0158(4) -0.0008(4) 0.0059(3) -0.0027(4)
C1 0.0154(5) 0.0160(5) 0.0134(5) -0.0016(5) 0.0049(4) -0.0002(5)
C8 0.0168(5) 0.0183(5) 0.0169(5) -0.0006(5) 0.0068(4) -0.0014(5)
C9 0.0169(5) 0.0248(5) 0.0218(5) 0.0016(6) 0.0063(4) 0.0004(6)
C2 0.0139(5) 0.0192(5) 0.0172(5) 0.0023(4) 0.0058(4) 0.0011(4)
C4 0.0213(6) 0.0190(6) 0.0293(6) 0.0022(5) 0.0092(5) 0.0015(5)
C13 0.0172(5) 0.0216(6) 0.0145(5) 0.0024(5) 0.0030(4) -0.0002(5)
C10 0.0169(5) 0.0149(5) 0.0161(5) -0.0010(4) 0.0056(5) 0.0000(4)
C3 0.0205(6) 0.0194(6) 0.0206(6) 0.0020(5) 0.0093(5) 0.0015(4)
C14 0.0211(6) 0.0221(6) 0.0221(6) -0.0019(5) 0.0053(5) -0.0028(5)
C6 0.0237(6) 0.0367(8) 0.0209(6) 0.0110(5) 0.0080(5) 0.0018(5)
C7 0.0196(6) 0.0289(7) 0.0173(6) 0.0007(5) 0.0063(5) 0.0004(5)
C15 0.0219(6) 0.0213(6) 0.0228(6) 0.0030(5) 0.0040(5) 0.0016(5)
C12 0.0236(6) 0.0159(5) 0.0247(6) 0.0011(5) 0.0068(5) 0.0012(5)
C5 0.0218(6) 0.0229(7) 0.0330(7) 0.0117(5) 0.0095(5) 0.0017(5)
C16 0.0267(6) 0.0339(7) 0.0171(5) 0.0026(6) 0.0080(4) 0.0004(6)
C11 0.0198(6) 0.0203(5) 0.0208(6) 0.0000(5) 0.0073(5) 0.0025(5)

loop_
_atom_type_symbol
_atom_type_description
_atom_type_scat_dispersion_real
_atom_type_scat_dispersion_imag
_atom_type_scat_source
C C 0.0181 0.0091 'International Tables Vol C Tables 4.2.6.8 and 6.1.1.4'
H H 0.0000 0.0000 'International Tables Vol C Tables 4.2.6.8 and 6.1.1.4'
N N 0.0311 0.0180 'International Tables Vol C Tables 4.2.6.8 and 6.1.1.4'
O O 0.0492 0.0322 'International Tables Vol C Tables 4.2.6.8 and 6.1.1.4'
F F 0.0727 0.0534 'International Tables Vol C Tables 4.2.6.8 and 6.1.1.4'
S S 0.3331 0.5567 'International Tables Vol C Tables 4.2.6.8 and 6.1.1.4'

loop_
_geom_angle_atom_site_label_1
_geom_angle_atom_site_label_2
_geom_angle_atom_site_label_3
_geom_angle
O2 S1 N1 108.21(6)
O2 S1 C13 105.91(6)
N1 S1 C13 99.86(6)
C10 N1 S1 120.40(8)
C2 C1 C8 109.86(10)
C2 C1 C10 115.37(9)
C8 C1 C10 112.07(9)
C9 C8 C1 111.83(10)
O1 C9 C8 112.46(11)
C7 C2 C3 118.30(12)
C7 C2 C1 119.92(11)
C3 C2 C1 121.74(11)
C5 C4 C3 120.35(12)
C14 C13 C15 112.07(11)
C14 C13 C16 111.49(11)
C15 C13 C16 110.90(11)
C14 C13 S1 111.35(9)
C15 C13 S1 106.37(9)
C16 C13 S1 104.27(9)
N1 C10 C12 110.28(10)
N1 C10 C11 103.67(10)
C12 C10 C11 106.53(9)
N1 C10 C1 116.39(10)
C12 C10 C1 110.03(10)
C11 C10 C1 109.33(10)
C4 C3 C2 120.74(12)
C5 C6 C7 120.06(13)
C6 C7 C2 120.80(12)
C4 C5 C6 119.75(12)
F2 C11 F3 107.14(10)
F2 C11 F1 106.89(10)
F3 C11 F1 105.89(10)
F2 C11 C10 111.53(11)
F3 C11 C10 112.65(9)
F1 C11 C10 112.33(11)

loop_
_geom_bond_atom_site_label_1
_geom_bond_atom_site_label_2
_geom_bond_distance
S1 O2 1.4999(11)
S1 N1 1.6762(11)
S1 C13 1.8402(13)
F1 C11 1.3445(15)
F2 C11 1.3357(16)
F3 C11 1.3448(16)
O1 C9 1.4229(17)
N1 C10 1.4737(16)
C1 C2 1.5194(18)
C1 C8 1.5430(15)
C1 C10 1.5708(16)
C8 C9 1.5247(16)
C2 C7 1.3957(18)
C2 C3 1.3977(18)
C4 C5 1.382(2)
C4 C3 1.3880(19)
C13 C14 1.5189(18)
C13 C15 1.5285(19)
C13 C16 1.5355(16)
C10 C12 1.5329(18)
C10 C11 1.5447(17)
C6 C5 1.386(2)
C6 C7 1.392(2)
